data_4076321
loop_
_publ_author_name
'Braga, Dario'
'd&#x2019;Agostino, Simone'
'Grepioni, Fabrizia'

_publ_section_title
;
 Shape Takes the Lead: Templating Organic 3D-Frameworks around
 Organometallic Sandwich Compounds
;
_journal_issue 5
_journal_name_full Organometallics
_journal_page_first 1688
_journal_paper_doi 10.1021/om200837t
_journal_volume 31
_journal_year 2012
_chemical_formula_sum 'C46 H37 Co O8'
_chemical_formula_weight 776.69
_chemical_name_systematic
;
 ?
;
_space_group_IT_number 2
_symmetry_cell_setting triclinic
_symmetry_space_group_name_Hall '-P 1'
_symmetry_space_group_name_H-M 'P -1'
_atom_sites_solution_hydrogens geom
_atom_sites_solution_primary direct
_atom_sites_solution_secondary difmap
_audit_creation_method SHELXL-97
_cell_angle_alpha 87.744(3)
_cell_angle_beta 87.644(2)
_cell_angle_gamma 77.553(3)
_cell_formula_units_Z 2
_cell_length_a 6.9519(2)
_cell_length_b 8.8643(4)
_cell_length_c 30.6884(9)
_cell_measurement_reflns_used 12228
_cell_measurement_temperature 293(2)
_cell_measurement_theta_max 29.1326
_cell_measurement_theta_min 2.6508
_cell_volume 1844.22(11)
_computing_cell_refinement
;
CrysAlis RED, Oxford Diffraction Ltd.,
Version 1.171.32.15 (release 10-01-2008 CrysAlis171 .NET)
(compiled Jan 10 2008,16:37:18)
;
_computing_data_collection
;        
CrysAlis CCD, Oxford Diffraction Ltd.,
Version 1.171.32.15 (release 10-01-2008 CrysAlis171 .NET)
(compiled Jan 10 2008,16:37:18)
;
_computing_data_reduction
;
CrysAlis RED, Oxford Diffraction Ltd.,
Version 1.171.32.15 (release 10-01-2008 CrysAlis171 .NET)
(compiled Jan 10 2008,16:37:18)
;
_computing_structure_refinement 'SHELXL-97 (Sheldrick, 2008)'
_computing_structure_solution 'SHELXS-97 (Sheldrick, 2008)'
_diffrn_ambient_temperature 293(2)
_diffrn_measured_fraction_theta_full 0.999
_diffrn_measured_fraction_theta_max 0.888
_diffrn_measurement_details
;
  1 omega  -44.00   43.00   1.0000   40.0000
omega____ theta____ kappa____ phi______ frames
    -       18.0642  -77.0000   90.0000 87

  2 omega  -11.00   84.00   1.0000   40.0000
omega____ theta____ kappa____ phi______ frames
    -       18.0642   77.0000    0.0000 95

  3 omega   50.00   94.00   1.0000   40.0000
omega____ theta____ kappa____ phi______ frames
    -       18.0642  179.0000    0.0000 44

  4 omega  -12.00   88.00   1.0000   40.0000
omega____ theta____ kappa____ phi______ frames
    -       18.0642   77.0000 -150.0000 100

  5 omega   23.00   53.00   1.0000   40.0000
omega____ theta____ kappa____ phi______ frames
    -      -18.5330   38.0000  120.0000 30

  6 omega  -21.00    5.00   1.0000   40.0000
omega____ theta____ kappa____ phi______ frames
    -      -18.5330   38.0000  120.0000 26

  7 omega  -17.00   31.00   1.0000   40.0000
omega____ theta____ kappa____ phi______ frames
    -      -18.5330   38.0000    0.0000 48

  8 omega   -7.00   90.00   1.0000   40.0000
omega____ theta____ kappa____ phi______ frames
    -       18.0642   38.0000  120.0000 97

  9 omega  -12.00   88.00   1.0000   40.0000
omega____ theta____ kappa____ phi______ frames
    -       18.0642   77.0000  -60.0000 100

 10 omega   -7.00   90.00   1.0000   40.0000
omega____ theta____ kappa____ phi______ frames
    -       18.0642   38.0000 -150.0000 97

 11 omega   34.00   94.00   1.0000   40.0000
omega____ theta____ kappa____ phi______ frames
    -       18.0642  179.0000  -90.0000 60

 12 omega  -95.00  -32.00   1.0000   40.0000
omega____ theta____ kappa____ phi______ frames
    -      -18.5330  179.0000 -120.0000 63

 13 omega  -49.00   52.00   1.0000   40.0000
omega____ theta____ kappa____ phi______ frames
    -      -18.5330   77.0000 -180.0000 101

 14 omega  -52.00   48.00   1.0000   40.0000
omega____ theta____ kappa____ phi______ frames
    -       18.0642  -77.0000    0.0000 100
;
_diffrn_measurement_device '92mm CCD camera (sapphire) on \k-goniostat'
_diffrn_measurement_device_type 'Xcalibur S'
_diffrn_measurement_method 'omega scan'
_diffrn_radiation_monochromator graphite
_diffrn_radiation_source 'Enhance (Mo) X-ray Source'
_diffrn_radiation_type MoK\a
_diffrn_radiation_wavelength 0.71073
_diffrn_reflns_av_R_equivalents 0.0453
_diffrn_reflns_av_sigmaI/netI 0.0739
_diffrn_reflns_limit_h_max 9
_diffrn_reflns_limit_h_min -9
_diffrn_reflns_limit_k_max 11
_diffrn_reflns_limit_k_min -12
_diffrn_reflns_limit_l_max 40
_diffrn_reflns_limit_l_min -41
_diffrn_reflns_number 40270
_diffrn_reflns_theta_full 25.00
_diffrn_reflns_theta_max 29.21
_diffrn_reflns_theta_min 2.66
_exptl_absorpt_coefficient_mu 0.523
_exptl_absorpt_correction_T_max 1.00000
_exptl_absorpt_correction_T_min 0.81150
_exptl_absorpt_correction_type multi-scan
_exptl_absorpt_process_details
;
CrysAlisPro, Oxford Diffraction Ltd.,
Version 1.171.33.46 (release 27-08-2009 CrysAlis171 .NET)
(compiled Aug 27 2009,17:19:36)
Empirical absorption correction using spherical harmonics,
 implemented in SCALE3 ABSPACK scaling algorithm.
;
_exptl_crystal_colour 'pale brown'
_exptl_crystal_density_diffrn 1.399
_exptl_crystal_density_method 'not measured'
_exptl_crystal_description prism
_exptl_crystal_F_000 808
_exptl_crystal_size_max 0.056
_exptl_crystal_size_mid 0.042
_exptl_crystal_size_min 0.033
_refine_diff_density_max 0.577
_refine_diff_density_min -0.441
_refine_diff_density_rms 0.047
_refine_ls_extinction_method none
_refine_ls_goodness_of_fit_ref 0.973
_refine_ls_hydrogen_treatment mixed
_refine_ls_matrix_type full
_refine_ls_number_parameters 508
_refine_ls_number_reflns 8892
_refine_ls_number_restraints 0
_refine_ls_restrained_S_all 0.973
_refine_ls_R_factor_all 0.1128
_refine_ls_R_factor_gt 0.0543
_refine_ls_shift/su_max 0.000
_refine_ls_shift/su_mean 0.000
_refine_ls_structure_factor_coef Fsqd
_refine_ls_weighting_details 'calc w=1/[\s^2^(Fo^2^)+(0.0431P)^2^+0.5648P] where P=(Fo^2^+2Fc^2^)/3'
_refine_ls_weighting_scheme calc
_refine_ls_wR_factor_gt 0.0969
_refine_ls_wR_factor_ref 0.1091
_reflns_number_gt 5381
_reflns_number_total 8892
_reflns_threshold_expression >2sigma(I)
_cod_data_source_file om200837t_si_002.cif
_cod_data_source_block 1
_cod_original_sg_symbol_H-M P-1
_cod_database_code 4076321

loop_
_symmetry_equiv_pos_as_xyz
'x, y, z'
'-x, -y, -z'

loop_
_atom_site_label
_atom_site_type_symbol
_atom_site_fract_x
_atom_site_fract_y
_atom_site_fract_z
_atom_site_U_iso_or_equiv
_atom_site_adp_type
_atom_site_occupancy
_atom_site_symmetry_multiplicity
_atom_site_calc_flag
_atom_site_refinement_flags
Co1 Co 0.38511(5) 0.03146(4) 0.244276(13) 0.04444(13) Uani 1 1 d .
C1 C 0.1287(6) 0.1459(5) 0.2215(2) 0.120(2) Uani 1 1 d .
H1 H 0.1068 0.2446 0.2086 0.144 Uiso 1 1 calc R
C2 C 0.1048(5) 0.1054(5) 0.2650(2) 0.1085(18) Uani 1 1 d .
H2 H 0.0615 0.1750 0.2871 0.130 Uiso 1 1 calc R
C3 C 0.1526(5) -0.0471(5) 0.27082(14) 0.0852(12) Uani 1 1 d .
H3 H 0.1488 -0.1000 0.2975 0.102 Uiso 1 1 calc R
C4 C 0.2077(5) -0.1137(4) 0.23216(12) 0.0678(9) Uani 1 1 d .
H4 H 0.2470 -0.2194 0.2280 0.081 Uiso 1 1 calc R
C5 C 0.1965(6) -0.0023(6) 0.20042(14) 0.0977(14) Uani 1 1 d .
H5 H 0.2262 -0.0170 0.1709 0.117 Uiso 1 1 calc R
C6 C 0.6686(5) -0.0747(4) 0.23414(16) 0.0881(13) Uani 1 1 d .
H6 H 0.7126 -0.1679 0.2203 0.106 Uiso 1 1 calc R
C7 C 0.6319(5) 0.0731(4) 0.21436(12) 0.0716(10) Uani 1 1 d .
H7 H 0.6484 0.0954 0.1848 0.086 Uiso 1 1 calc R
C8 C 0.5671(4) 0.1805(3) 0.24610(10) 0.0500(7) Uani 1 1 d .
H8 H 0.5323 0.2871 0.2415 0.060 Uiso 1 1 calc R
C9 C 0.5631(4) 0.1016(3) 0.28599(11) 0.0576(8) Uani 1 1 d .
H9 H 0.5248 0.1461 0.3128 0.069 Uiso 1 1 calc R
C10 C 0.6262(5) -0.0552(4) 0.27890(15) 0.0802(11) Uani 1 1 d .
H10 H 0.6383 -0.1339 0.3002 0.096 Uiso 1 1 calc R
C11 C 0.7735(5) 0.9586(3) 0.09475(10) 0.0589(8) Uani 1 1 d .
H11 H 0.8195 1.0487 0.0974 0.071 Uiso 1 1 calc R
C12 C 0.5925(5) 0.9658(3) 0.07753(10) 0.0619(9) Uani 1 1 d .
H12 H 0.5174 1.0609 0.0684 0.074 Uiso 1 1 calc R
C13 C 0.8873(4) 0.8188(3) 0.10816(8) 0.0434(7) Uani 1 1 d .
H13 H 1.0089 0.8142 0.1203 0.052 Uiso 1 1 calc R
C14 C 0.5203(4) 0.8331(3) 0.07361(8) 0.0475(7) Uani 1 1 d .
H14 H 0.3960 0.8389 0.0627 0.057 Uiso 1 1 calc R
C15 C 0.8187(3) 0.6848(3) 0.10338(7) 0.0305(5) Uani 1 1 d .
C16 C 0.6354(3) 0.6920(3) 0.08613(7) 0.0324(5) Uani 1 1 d .
C17 C 0.9253(3) 0.5225(3) 0.11465(7) 0.0283(5) Uani 1 1 d .
H17 H 1.0573 0.5200 0.1251 0.034 Uiso 1 1 calc R
C18 C 0.5859(3) 0.5345(3) 0.08322(7) 0.0309(5) Uani 1 1 d .
H18 H 0.4581 0.5417 0.0700 0.037 Uiso 1 1 calc R
C19 C 0.9341(3) 0.4267(3) 0.07461(7) 0.0306(5) Uani 1 1 d .
C20 C 0.7501(3) 0.4328(3) 0.05762(7) 0.0310(5) Uani 1 1 d .
C21 C 1.1000(4) 0.3336(3) 0.05604(8) 0.0431(6) Uani 1 1 d .
H21 H 1.2234 0.3290 0.0673 0.052 Uiso 1 1 calc R
C22 C 1.0804(5) 0.2472(3) 0.02043(9) 0.0566(8) Uani 1 1 d .
H22 H 1.1917 0.1853 0.0075 0.068 Uiso 1 1 calc R
C23 C 0.8994(5) 0.2520(3) 0.00412(9) 0.0548(8) Uani 1 1 d .
H23 H 0.8884 0.1921 -0.0195 0.066 Uiso 1 1 calc R
C24 C 0.7322(4) 0.3447(3) 0.02232(8) 0.0426(6) Uani 1 1 d .
H24 H 0.6092 0.3480 0.0110 0.051 Uiso 1 1 calc R
C25 C 0.5910(3) 0.4571(3) 0.12999(7) 0.0268(5) Uani 1 1 d .
H25 H 0.5809 0.3496 0.1266 0.032 Uiso 1 1 calc R
C26 C 0.4111(3) 0.5349(3) 0.15614(7) 0.0336(6) Uani 1 1 d .
C27 C 0.7970(3) 0.4531(2) 0.14943(7) 0.0243(5) Uani 1 1 d .
H27 H 0.8603 0.3433 0.1524 0.029 Uiso 1 1 calc R
C28 C 0.7981(3) 0.5179(2) 0.19495(7) 0.0245(5) Uani 1 1 d .
O1 O 0.3429(3) 0.6712(2) 0.15495(7) 0.0609(6) Uani 1 1 d .
O2 O 0.3216(3) 0.4337(2) 0.17685(6) 0.0406(4) Uani 1 1 d .
H2X H 0.209(5) 0.480(4) 0.1877(10) 0.079(11) Uiso 1 1 d .
O3 O 0.6480(3) 0.5310(2) 0.21845(5) 0.0533(5) Uani 1 1 d .
O4 O 0.9556(2) 0.5475(2) 0.20673(5) 0.0398(4) Uani 1 1 d .
C29 C 0.3783(5) 0.0568(3) 0.40824(10) 0.0612(8) Uani 1 1 d .
H29 H 0.4560 -0.0410 0.4136 0.073 Uiso 1 1 calc R
C30 C 0.1874(5) 0.0712(3) 0.39650(10) 0.0609(8) Uani 1 1 d .
H30 H 0.1366 -0.0167 0.3938 0.073 Uiso 1 1 calc R
C31 C 0.4574(4) 0.1859(3) 0.41225(8) 0.0496(7) Uani 1 1 d .
H31 H 0.5883 0.1749 0.4195 0.060 Uiso 1 1 calc R
C32 C 0.0689(4) 0.2161(3) 0.38856(8) 0.0458(7) Uani 1 1 d .
H32 H -0.0601 0.2260 0.3799 0.055 Uiso 1 1 calc R
C33 C 0.3402(4) 0.3312(3) 0.40534(7) 0.0356(6) Uani 1 1 d .
C34 C 0.1453(4) 0.3458(3) 0.39363(7) 0.0346(6) Uani 1 1 d .
C35 C 0.3972(3) 0.4848(3) 0.40980(7) 0.0338(6) Uani 1 1 d .
H35 H 0.5329 0.4718 0.4192 0.041 Uiso 1 1 calc R
C36 C 0.0358(3) 0.5112(3) 0.38860(7) 0.0336(6) Uani 1 1 d .
H36 H -0.1025 0.5188 0.3818 0.040 Uiso 1 1 calc R
C37 C 0.2507(4) 0.5794(3) 0.44142(7) 0.0364(6) Uani 1 1 d .
C38 C 0.0559(4) 0.5931(3) 0.42996(7) 0.0364(6) Uani 1 1 d .
C39 C -0.0957(4) 0.6820(3) 0.45414(8) 0.0493(7) Uani 1 1 d .
H39 H -0.2258 0.6912 0.4464 0.059 Uiso 1 1 calc R
C40 C 0.2927(4) 0.6580(3) 0.47688(8) 0.0486(7) Uani 1 1 d .
H40 H 0.4225 0.6512 0.4845 0.058 Uiso 1 1 calc R
C41 C -0.0522(5) 0.7576(4) 0.49005(9) 0.0627(9) Uani 1 1 d .
H41 H -0.1537 0.8158 0.5069 0.075 Uiso 1 1 calc R
C42 C 0.1387(5) 0.7467(4) 0.50073(9) 0.0648(9) Uani 1 1 d .
H42 H 0.1661 0.7998 0.5245 0.078 Uiso 1 1 calc R
C43 C 0.1463(3) 0.5943(3) 0.35257(7) 0.0280(5) Uani 1 1 d .
H43 H 0.0846 0.7047 0.3521 0.034 Uiso 1 1 calc R
C44 C 0.3656(3) 0.5760(3) 0.36552(7) 0.0283(5) Uani 1 1 d .
H44 H 0.3826 0.6804 0.3710 0.034 Uiso 1 1 calc R
C45 C 0.1187(3) 0.5315(3) 0.30830(7) 0.0270(5) Uani 1 1 d .
C46 C 0.5177(3) 0.5139(3) 0.33030(7) 0.0308(5) Uani 1 1 d .
O5 O -0.0188(2) 0.62513(19) 0.28659(6) 0.0380(4) Uani 1 1 d .
H5X H -0.029(4) 0.587(4) 0.2600(10) 0.075(10) Uiso 1 1 d .
O6 O 0.2095(2) 0.40953(19) 0.29574(5) 0.0438(4) Uani 1 1 d .
O7 O 0.4943(3) 0.6078(2) 0.29537(6) 0.0412(4) Uani 1 1 d .
H7X H 0.570(4) 0.577(3) 0.2724(9) 0.063(9) Uiso 1 1 d .
O8 O 0.6476(2) 0.4018(2) 0.33429(6) 0.0447(4) Uani 1 1 d .

loop_
_atom_site_aniso_label
_atom_site_aniso_U_11
_atom_site_aniso_U_22
_atom_site_aniso_U_33
_atom_site_aniso_U_23
_atom_site_aniso_U_13
_atom_site_aniso_U_12
Co1 0.0441(2) 0.02839(19) 0.0611(3) -0.00646(17) -0.00889(18) -0.00621(15)
C1 0.064(3) 0.065(3) 0.241(6) 0.079(4) -0.090(3) -0.035(2)
C2 0.042(2) 0.059(3) 0.228(6) -0.052(3) 0.001(3) -0.0122(18)
C3 0.077(3) 0.089(3) 0.102(3) -0.024(2) 0.018(2) -0.047(2)
C4 0.073(2) 0.052(2) 0.087(3) -0.020(2) -0.004(2) -0.0294(17)
C5 0.102(3) 0.127(4) 0.084(3) 0.017(3) -0.046(2) -0.064(3)
C6 0.053(2) 0.058(2) 0.146(4) -0.044(3) -0.008(2) 0.0134(16)
C7 0.058(2) 0.089(3) 0.066(2) -0.015(2) 0.0151(17) -0.0130(19)
C8 0.0389(16) 0.0392(16) 0.074(2) 0.0033(15) -0.0083(15) -0.0120(12)
C9 0.0606(19) 0.0501(18) 0.065(2) -0.0035(16) -0.0205(16) -0.0131(15)
C10 0.073(2) 0.049(2) 0.118(3) 0.021(2) -0.045(2) -0.0082(17)
C11 0.084(2) 0.0414(17) 0.0544(19) -0.0014(14) 0.0086(18) -0.0229(16)
C12 0.081(2) 0.0396(17) 0.058(2) 0.0063(15) 0.0019(18) 0.0018(16)
C13 0.0510(17) 0.0480(17) 0.0353(15) -0.0055(13) 0.0067(13) -0.0203(13)
C14 0.0512(17) 0.0505(17) 0.0350(15) 0.0054(13) -0.0064(13) 0.0015(14)
C15 0.0346(13) 0.0394(14) 0.0185(12) -0.0007(10) 0.0057(10) -0.0114(11)
C16 0.0353(14) 0.0394(14) 0.0206(12) -0.0006(10) 0.0012(10) -0.0040(11)
C17 0.0197(11) 0.0444(14) 0.0218(12) -0.0052(10) 0.0006(9) -0.0084(10)
C18 0.0245(12) 0.0448(14) 0.0239(12) -0.0014(11) -0.0063(10) -0.0075(10)
C19 0.0319(13) 0.0396(14) 0.0198(12) -0.0009(10) 0.0048(10) -0.0075(11)
C20 0.0360(14) 0.0391(14) 0.0186(12) 0.0009(10) -0.0009(10) -0.0095(11)
C21 0.0333(14) 0.0592(17) 0.0349(15) -0.0083(13) 0.0103(12) -0.0066(12)
C22 0.056(2) 0.064(2) 0.0453(17) -0.0211(15) 0.0225(15) -0.0059(15)
C23 0.070(2) 0.064(2) 0.0334(16) -0.0201(14) 0.0075(15) -0.0201(16)
C24 0.0519(17) 0.0536(17) 0.0246(13) -0.0066(12) -0.0032(12) -0.0150(13)
C25 0.0245(12) 0.0333(12) 0.0237(12) -0.0034(10) -0.0006(10) -0.0086(10)
C26 0.0251(13) 0.0468(16) 0.0290(13) -0.0018(12) -0.0013(11) -0.0076(11)
C27 0.0215(11) 0.0293(12) 0.0206(11) -0.0021(9) 0.0003(9) -0.0021(9)
C28 0.0247(12) 0.0285(12) 0.0197(11) 0.0018(9) 0.0010(10) -0.0051(9)
O1 0.0561(13) 0.0463(12) 0.0717(14) -0.0027(11) 0.0299(11) 0.0024(10)
O2 0.0238(9) 0.0576(12) 0.0407(10) 0.0055(9) 0.0052(8) -0.0118(9)
O3 0.0400(11) 0.1025(16) 0.0270(10) -0.0211(10) 0.0115(8) -0.0354(10)
O4 0.0238(9) 0.0739(13) 0.0234(9) -0.0122(8) -0.0031(7) -0.0119(8)
C29 0.084(2) 0.0392(17) 0.056(2) 0.0077(14) -0.0030(18) -0.0046(16)
C30 0.088(3) 0.0461(18) 0.0545(19) -0.0021(15) 0.0042(18) -0.0272(17)
C31 0.0504(17) 0.0563(19) 0.0391(16) 0.0079(14) -0.0040(13) -0.0057(14)
C32 0.0550(17) 0.0550(18) 0.0334(15) 0.0000(13) -0.0005(13) -0.0252(14)
C33 0.0431(15) 0.0427(15) 0.0217(12) 0.0019(11) -0.0005(11) -0.0112(12)
C34 0.0415(15) 0.0432(15) 0.0220(12) -0.0001(11) 0.0016(11) -0.0158(12)
C35 0.0293(13) 0.0505(15) 0.0234(12) -0.0002(11) -0.0047(10) -0.0120(11)
C36 0.0282(13) 0.0480(15) 0.0268(13) -0.0029(11) -0.0022(10) -0.0127(11)
C37 0.0412(15) 0.0488(15) 0.0215(12) 0.0003(11) -0.0015(11) -0.0149(12)
C38 0.0400(15) 0.0490(15) 0.0218(12) -0.0038(11) 0.0044(11) -0.0137(12)
C39 0.0435(16) 0.0671(19) 0.0364(15) -0.0099(14) 0.0098(13) -0.0108(14)
C40 0.0576(18) 0.0693(19) 0.0243(14) -0.0055(13) -0.0028(13) -0.0248(15)
C41 0.067(2) 0.081(2) 0.0375(17) -0.0223(16) 0.0198(16) -0.0124(17)
C42 0.081(2) 0.087(2) 0.0338(16) -0.0271(16) 0.0080(16) -0.0319(19)
C43 0.0303(13) 0.0291(12) 0.0245(12) -0.0024(10) -0.0040(10) -0.0052(10)
C44 0.0327(13) 0.0335(13) 0.0209(12) -0.0040(10) -0.0009(10) -0.0114(10)
C45 0.0257(12) 0.0345(13) 0.0220(12) -0.0034(10) -0.0007(10) -0.0085(10)
C46 0.0296(13) 0.0387(14) 0.0278(13) -0.0045(11) -0.0014(11) -0.0149(11)
O5 0.0396(10) 0.0434(10) 0.0270(10) -0.0058(8) -0.0117(8) 0.0028(8)
O6 0.0497(11) 0.0388(10) 0.0383(10) -0.0161(8) -0.0112(8) 0.0049(8)
O7 0.0475(11) 0.0464(11) 0.0270(10) 0.0001(8) 0.0128(9) -0.0071(9)
O8 0.0323(10) 0.0539(12) 0.0434(11) -0.0010(9) -0.0018(8) 0.0003(9)

loop_
_atom_type_symbol
_atom_type_description
_atom_type_scat_dispersion_real
_atom_type_scat_dispersion_imag
_atom_type_scat_source
C C 0.0033 0.0016 'International Tables Vol C Tables 4.2.6.8 and 6.1.1.4'
H H 0.0000 0.0000 'International Tables Vol C Tables 4.2.6.8 and 6.1.1.4'
O O 0.0106 0.0060 'International Tables Vol C Tables 4.2.6.8 and 6.1.1.4'
Co Co 0.3494 0.9721 'International Tables Vol C Tables 4.2.6.8 and 6.1.1.4'

loop_
_geom_angle_atom_site_label_1
_geom_angle_atom_site_label_2
_geom_angle_atom_site_label_3
_geom_angle
C1 Co1 C5 43.13(19)
C1 Co1 C2 40.47(19)
C5 Co1 C2 68.3(2)
C1 Co1 C6 150.4(2)
C5 Co1 C6 116.47(19)
C2 Co1 C6 167.9(2)
C1 Co1 C10 167.3(2)
C5 Co1 C10 148.27(19)
C2 Co1 C10 129.5(2)
C6 Co1 C10 40.80(15)
C1 Co1 C7 117.36(19)
C5 Co1 C7 110.38(16)
C2 Co1 C7 150.22(19)
C6 Co1 C7 40.73(15)
C10 Co1 C7 67.93(16)
C1 Co1 C4 68.68(15)
C5 Co1 C4 39.40(14)
C2 Co1 C4 66.00(14)
C6 Co1 C4 109.96(14)
C10 Co1 C4 117.18(15)
C7 Co1 C4 132.91(14)
C1 Co1 C9 129.04(19)
C5 Co1 C9 170.89(17)
C2 Co1 C9 108.69(17)
C6 Co1 C9 68.30(14)
C10 Co1 C9 40.22(12)
C7 Co1 C9 67.63(13)
C4 Co1 C9 148.27(15)
C1 Co1 C8 108.25(14)
C5 Co1 C8 132.69(16)
C2 Co1 C8 117.63(14)
C6 Co1 C8 68.21(13)
C10 Co1 C8 67.67(13)
C7 Co1 C8 40.11(12)
C4 Co1 C8 170.98(14)
C9 Co1 C8 40.19(11)
C1 Co1 C3 67.23(18)
C5 Co1 C3 66.52(17)
C2 Co1 C3 38.49(16)
C6 Co1 C3 131.35(18)
C10 Co1 C3 109.51(17)
C7 Co1 C3 170.35(15)
C4 Co1 C3 39.04(13)
C9 Co1 C3 116.93(15)
C8 Co1 C3 148.63(14)
C2 C1 C5 104.0(3)
C2 C1 Co1 70.3(2)
C5 C1 Co1 68.5(2)
C3 C2 C1 110.2(4)
C3 C2 Co1 71.6(2)
C1 C2 Co1 69.3(2)
C2 C3 C4 109.8(4)
C2 C3 Co1 69.9(2)
C4 C3 Co1 70.33(19)
C5 C4 C3 109.1(4)
C5 C4 Co1 69.20(19)
C3 C4 Co1 70.63(18)
C4 C5 C1 106.8(4)
C4 C5 Co1 71.4(2)
C1 C5 Co1 68.4(2)
C10 C6 C7 106.7(3)
C10 C6 Co1 69.7(2)
C7 C6 Co1 69.63(18)
C8 C7 C6 108.7(3)
C8 C7 Co1 70.36(16)
C6 C7 Co1 69.6(2)
C7 C8 C9 108.1(3)
C7 C8 Co1 69.54(17)
C9 C8 Co1 69.90(16)
C8 C9 C10 108.1(3)
C8 C9 Co1 69.91(16)
C10 C9 Co1 69.64(18)
C9 C10 C6 108.4(3)
C9 C10 Co1 70.14(18)
C6 C10 Co1 69.5(2)
C13 C11 C12 120.4(3)
C11 C12 C14 120.7(3)
C11 C13 C15 119.3(3)
C16 C14 C12 119.2(3)
C16 C15 C13 120.3(2)
C16 C15 C17 113.1(2)
C13 C15 C17 126.6(2)
C14 C16 C15 120.0(2)
C14 C16 C18 127.1(2)
C15 C16 C18 112.8(2)
C15 C17 C19 108.16(18)
C15 C17 C27 107.99(17)
C19 C17 C27 105.94(17)
C20 C18 C16 108.17(18)
C20 C18 C25 104.92(18)
C16 C18 C25 108.73(17)
C21 C19 C20 120.0(2)
C21 C19 C17 126.7(2)
C20 C19 C17 113.22(19)
C24 C20 C19 120.2(2)
C24 C20 C18 127.1(2)
C19 C20 C18 112.57(19)
C19 C21 C22 119.2(3)
C23 C22 C21 120.7(3)
C22 C23 C24 120.7(2)
C23 C24 C20 119.1(2)
C26 C25 C18 109.00(18)
C26 C25 C27 117.27(17)
C18 C25 C27 108.73(16)
O1 C26 O2 122.8(2)
O1 C26 C25 124.5(2)
O2 C26 C25 112.2(2)
C28 C27 C17 113.71(17)
C28 C27 C25 117.16(17)
C17 C27 C25 108.59(17)
O3 C28 O4 123.8(2)
O3 C28 C27 118.51(19)
O4 C28 C27 117.56(18)
C30 C29 C31 120.8(3)
C29 C30 C32 120.5(3)
C33 C31 C29 119.5(3)
C34 C32 C30 119.0(3)
C31 C33 C34 119.6(2)
C31 C33 C35 127.2(2)
C34 C33 C35 113.2(2)
C32 C34 C33 120.6(2)
C32 C34 C36 126.2(2)
C33 C34 C36 113.2(2)
C33 C35 C37 108.08(19)
C33 C35 C44 108.37(18)
C37 C35 C44 104.79(19)
C34 C36 C38 108.3(2)
C34 C36 C43 108.50(18)
C38 C36 C43 104.14(18)
C40 C37 C38 119.7(2)
C40 C37 C35 127.2(2)
C38 C37 C35 112.9(2)
C39 C38 C37 120.3(2)
C39 C38 C36 126.3(2)
C37 C38 C36 113.3(2)
C38 C39 C41 119.4(3)
C42 C40 C37 119.1(3)
C42 C41 C39 120.2(3)
C41 C42 C40 121.2(3)
C45 C43 C44 114.97(18)
C45 C43 C36 108.87(17)
C44 C43 C36 108.73(17)
C46 C44 C35 113.80(19)
C46 C44 C43 115.04(18)
C35 C44 C43 109.26(17)
O6 C45 O5 124.8(2)
O6 C45 C43 123.5(2)
O5 C45 C43 111.64(19)
O8 C46 O7 124.8(2)
O8 C46 C44 125.1(2)
O7 C46 C44 110.0(2)

loop_
_geom_bond_atom_site_label_1
_geom_bond_atom_site_label_2
_geom_bond_distance
Co1 C1 1.990(3)
Co1 C5 1.991(3)
Co1 C2 2.003(4)
Co1 C6 2.010(3)
Co1 C10 2.014(3)
Co1 C7 2.010(3)
Co1 C4 2.019(3)
Co1 C9 2.020(3)
Co1 C8 2.020(3)
Co1 C3 2.023(3)
C1 C2 1.381(6)
C1 C5 1.463(6)
C2 C3 1.327(5)
C3 C4 1.350(5)
C4 C5 1.352(5)
C6 C10 1.403(5)
C6 C7 1.399(5)
C7 C8 1.382(4)
C8 C9 1.388(4)
C9 C10 1.387(4)
C11 C13 1.377(4)
C11 C12 1.373(4)
C12 C14 1.386(4)
C13 C15 1.387(3)
C14 C16 1.381(3)
C15 C16 1.388(3)
C15 C17 1.503(3)
C16 C18 1.515(3)
C17 C19 1.513(3)
C17 C27 1.556(3)
C18 C20 1.507(3)
C18 C25 1.565(3)
C19 C21 1.382(3)
C19 C20 1.391(3)
C20 C24 1.385(3)
C21 C22 1.387(4)
C22 C23 1.365(4)
C23 C24 1.382(4)
C25 C26 1.508(3)
C25 C27 1.566(3)
C26 O1 1.199(3)
C26 O2 1.326(3)
C27 C28 1.532(3)
C28 O3 1.231(2)
C28 O4 1.250(2)
C29 C30 1.368(4)
C29 C31 1.384(4)
C30 C32 1.387(4)
C31 C33 1.382(4)
C32 C34 1.383(3)
C33 C34 1.393(3)
C33 C35 1.511(3)
C34 C36 1.505(3)
C35 C37 1.515(3)
C35 C44 1.552(3)
C36 C38 1.513(3)
C36 C43 1.570(3)
C37 C40 1.389(3)
C37 C38 1.392(3)
C38 C39 1.381(3)
C39 C41 1.388(4)
C40 C42 1.385(4)
C41 C42 1.362(4)
C43 C45 1.523(3)
C43 C44 1.564(3)
C44 C46 1.514(3)
C45 O6 1.197(3)
C45 O5 1.309(3)
C46 O8 1.196(3)
C46 O7 1.325(3)
